data_7241510
loop_
_publ_author_name
'Yu, Yue-Ming'
'Wang, Ling-Yang'
'Bu, Fan-Zhi'
'Wang, Lin-Lin'
'Li, Yan-Tuan'
'Wang, Cheng'
'Wu, Zhi-Yong'

_publ_section_title
;
 The supramolecular self-assembly of 5-fluorouracil and caffeic acid
 through cocrystallization strategy opens up a new way for the development
 of synergistic antitumor pharmaceutical cocrystal
;
_journal_issue 45
_journal_name_full CrystEngComm
_journal_page_first 7992
_journal_page_last 8006
_journal_paper_doi 10.1039/D0CE01297A
_journal_volume 22
_journal_year 2020
_chemical_formula_moiety 'C4 H3 F N2 O2?C9 H8 O4?2(H2 O)'
_chemical_formula_sum 'C13 H15 F N2 O8'
_chemical_formula_weight 346.27
_chemical_melting_point 492
_chemical_name_common '5-Fluorouracil Caffeic Acid'
_chemical_name_systematic '5-Fluoropyrimidine-2,4(1H,3H)-dione 3-(3,4-dihydroxyphenyl)acrylic acid'
_space_group_crystal_system triclinic
_space_group_IT_number 2
_space_group_name_Hall '-P 1'
_space_group_name_H-M_alt 'P -1'
_atom_sites_solution_hydrogens mixed
_audit_creation_method SHELXL-2016/4
_audit_update_record
;
2020-03-29 deposited with the CCDC.	2020-10-26 downloaded from the CCDC.
;
_cell_angle_alpha 99.753(5)
_cell_angle_beta 96.384(5)
_cell_angle_gamma 98.812(5)
_cell_formula_units_Z 2
_cell_length_a 6.9299(11)
_cell_length_b 6.9584(10)
_cell_length_c 15.946(2)
_cell_measurement_reflns_used 3336
_cell_measurement_temperature 296(2)
_cell_measurement_theta_max 25.834
_cell_measurement_theta_min 3.004
_cell_volume 741.41(19)
_computing_structure_refinement 'SHELXL-2016/4 (Sheldrick, 2016)'
_diffrn_ambient_temperature 296(2)
_diffrn_measured_fraction_theta_full 0.999
_diffrn_measured_fraction_theta_max 0.998
_diffrn_measurement_device_type Bruker
_diffrn_radiation_type MoK\a
_diffrn_radiation_wavelength 0.71073
_diffrn_reflns_av_R_equivalents 0.0756
_diffrn_reflns_av_unetI/netI 0.0888
_diffrn_reflns_Laue_measured_fraction_full 0.999
_diffrn_reflns_Laue_measured_fraction_max 0.998
_diffrn_reflns_limit_h_max 9
_diffrn_reflns_limit_h_min -9
_diffrn_reflns_limit_k_max 9
_diffrn_reflns_limit_k_min -9
_diffrn_reflns_limit_l_max 20
_diffrn_reflns_limit_l_min -20
_diffrn_reflns_number 15477
_diffrn_reflns_point_group_measured_fraction_full 0.999
_diffrn_reflns_point_group_measured_fraction_max 0.998
_diffrn_reflns_theta_full 25.242
_diffrn_reflns_theta_max 27.604
_diffrn_reflns_theta_min 3.005
_exptl_absorpt_coefficient_mu 0.137
_exptl_crystal_colour colourless
_exptl_crystal_density_diffrn 1.551
_exptl_crystal_description column
_exptl_crystal_F_000 360
_exptl_crystal_recrystallization_method 'Re-crystallisation from solvent: methanol/water'
_exptl_crystal_size_max 0.379
_exptl_crystal_size_mid 0.080
_exptl_crystal_size_min 0.027
_refine_diff_density_max 0.514
_refine_diff_density_min -0.275
_refine_diff_density_rms 0.052
_refine_ls_extinction_method none
_refine_ls_goodness_of_fit_ref 1.048
_refine_ls_hydrogen_treatment mixed
_refine_ls_matrix_type full
_refine_ls_number_parameters 244
_refine_ls_number_reflns 3419
_refine_ls_number_restraints 7
_refine_ls_restrained_S_all 1.048
_refine_ls_R_factor_all 0.1550
_refine_ls_R_factor_gt 0.0688
_refine_ls_shift/su_max 0.000
_refine_ls_shift/su_mean 0.000
_refine_ls_structure_factor_coef Fsqd
_refine_ls_weighting_details 'w=1/[\s^2^(Fo^2^)+(0.0475P)^2^+0.6516P] where P=(Fo^2^+2Fc^2^)/3'
_refine_ls_weighting_scheme calc
_refine_ls_wR_factor_gt 0.1339
_refine_ls_wR_factor_ref 0.1582
_reflns_Friedel_coverage 0.000
_reflns_number_gt 1810
_reflns_number_total 3419
_reflns_threshold_expression 'I > 2\s(I)'
_cod_data_source_file d0ce01297a2.cif
_cod_data_source_block shelx
_cod_original_cell_volume 741.43(19)
_cod_database_code 7241510
_shelx_shelxl_version_number 2016/4
_shelx_space_group_comment
;
The symmetry employed for this shelxl refinement is uniquely defined
by the following loop, which should always be used as a source of
symmetry information in preference to the above space-group names.
They are only intended as comments.
;
_shelx_estimated_absorpt_t_min 0.950
_shelx_estimated_absorpt_t_max 0.996

loop_
_space_group_symop_operation_xyz
'x, y, z'
'-x, -y, -z'

loop_
_atom_site_label
_atom_site_type_symbol
_atom_site_fract_x
_atom_site_fract_y
_atom_site_fract_z
_atom_site_U_iso_or_equiv
_atom_site_adp_type
_atom_site_occupancy
_atom_site_site_symmetry_order
_atom_site_calc_flag
_atom_site_refinement_flags_posn
_atom_site_refinement_flags_adp
_atom_site_refinement_flags_occupancy
_atom_site_disorder_assembly
_atom_site_disorder_group
F1 F 0.5823(3) 1.4437(2) 0.76052(12) 0.0517(6) Uani 1 1 d . . . . .
O1 O 0.2666(3) 0.6774(3) 0.69975(13) 0.0466(6) Uani 1 1 d . . . . .
O2 O 0.4677(4) 1.2559(3) 0.88862(14) 0.0484(6) Uani 1 1 d . . . . .
N1 N 0.3652(4) 0.9690(4) 0.79277(16) 0.0363(7) Uani 1 1 d . . . . .
H1 H 0.326(5) 0.906(5) 0.833(2) 0.044 Uiso 1 1 d . U . . .
N2 N 0.3930(4) 0.9492(4) 0.64918(17) 0.0349(6) Uani 1 1 d . . . . .
H2A H 0.379(4) 0.879(3) 0.590(2) 0.042 Uiso 1 1 d D U . . .
C1 C 0.3386(4) 0.8558(4) 0.7120(2) 0.0322(7) Uani 1 1 d D . . . .
C2 C 0.4761(4) 1.1475(4) 0.66369(19) 0.0327(7) Uani 1 1 d D . . . .
H2 H 0.513250 1.207164 0.618627 0.039 Uiso 1 1 calc R U . . .
C3 C 0.5016(4) 1.2509(4) 0.74303(19) 0.0314(7) Uani 1 1 d . . . . .
C4 C 0.4457(4) 1.1659(4) 0.8143(2) 0.0343(7) Uani 1 1 d . . . . .
O3 O 0.2104(4) 0.4294(3) 0.55225(14) 0.0477(6) Uani 1 1 d D . . . .
H3 H 0.232(6) 0.511(5) 0.6003(16) 0.072 Uiso 1 1 d D U . . .
O4 O 0.3215(4) 0.6812(3) 0.49177(14) 0.0525(7) Uani 1 1 d . . . . .
O5 O 0.1466(4) -0.0165(3) 0.07973(14) 0.0538(7) Uani 1 1 d . . . . .
H5 H 0.200(6) 0.109(6) 0.084(3) 0.081 Uiso 1 1 d . U . . .
O6 O -0.0160(4) -0.3789(3) 0.08243(15) 0.0526(7) Uani 1 1 d D . . . .
H6A H -0.067(6) -0.487(4) 0.094(3) 0.079 Uiso 1 1 d D U . . .
C5 C 0.2540(5) 0.5071(5) 0.48495(19) 0.0367(8) Uani 1 1 d . . . . .
C6 C 0.2173(5) 0.3691(5) 0.4030(2) 0.0447(9) Uani 1 1 d . . . . .
H6 H 0.244994 0.420236 0.354606 0.054 Uiso 1 1 calc R U . . .
C7 C 0.1492(4) 0.1808(5) 0.3919(2) 0.0365(8) Uani 1 1 d . . . . .
H7 H 0.122908 0.131844 0.440974 0.044 Uiso 1 1 calc R U . . .
C8 C 0.1085(4) 0.0345(4) 0.30998(18) 0.0291(7) Uani 1 1 d . . . . .
C9 C 0.1472(4) 0.0843(4) 0.23188(19) 0.0327(7) Uani 1 1 d . . . . .
H9 H 0.200755 0.214309 0.230174 0.039 Uiso 1 1 calc R U . . .
C10 C 0.1078(4) -0.0546(4) 0.15746(19) 0.0329(7) Uani 1 1 d . . . . .
C11 C 0.0233(5) -0.2505(4) 0.15929(19) 0.0345(8) Uani 1 1 d . . . . .
C12 C -0.0152(4) -0.3009(4) 0.2358(2) 0.0359(8) Uani 1 1 d . . . . .
H12 H -0.070453 -0.430599 0.237326 0.043 Uiso 1 1 calc R U . . .
C13 C 0.0276(4) -0.1605(4) 0.31103(19) 0.0340(8) Uani 1 1 d . . . . .
H13 H 0.002003 -0.196877 0.362723 0.041 Uiso 1 1 calc R U . . .
O7 O 0.7518(4) 0.2505(4) 0.07193(16) 0.0598(8) Uani 1 1 d D . . . .
H7A H 0.786(6) 0.196(6) 0.0263(18) 0.090 Uiso 1 1 d D U . . .
H7B H 0.632(3) 0.259(7) 0.060(3) 0.090 Uiso 1 1 d D U . . .
O8 O 0.3492(5) 0.3270(4) 0.05902(16) 0.0721(9) Uani 1 1 d D . . . .
H8A H 0.371(7) 0.439(4) 0.091(3) 0.108 Uiso 1 1 d D U . . .
H8B H 0.294(7) 0.330(7) 0.0096(18) 0.108 Uiso 1 1 d D U . . .

loop_
_atom_site_aniso_label
_atom_site_aniso_U_11
_atom_site_aniso_U_22
_atom_site_aniso_U_33
_atom_site_aniso_U_23
_atom_site_aniso_U_13
_atom_site_aniso_U_12
F1 0.0707(14) 0.0305(10) 0.0495(12) 0.0037(9) 0.0145(10) -0.0049(9)
O1 0.0641(16) 0.0370(13) 0.0336(13) 0.0033(10) 0.0091(11) -0.0045(12)
O2 0.0642(16) 0.0479(14) 0.0272(13) -0.0019(11) 0.0096(11) -0.0011(12)
N1 0.0436(17) 0.0365(16) 0.0275(16) 0.0084(12) 0.0068(12) -0.0010(13)
N2 0.0366(16) 0.0370(15) 0.0258(14) -0.0052(12) 0.0043(12) 0.0023(12)
C1 0.0288(18) 0.0270(17) 0.0385(19) 0.0045(14) 0.0044(14) -0.0004(14)
C2 0.0364(19) 0.0337(17) 0.0286(18) 0.0091(14) 0.0080(14) 0.0017(14)
C3 0.0335(19) 0.0269(16) 0.0342(19) 0.0082(14) 0.0084(14) 0.0016(14)
C4 0.0327(19) 0.0332(17) 0.0353(19) 0.0043(15) 0.0053(14) 0.0028(14)
O3 0.0700(17) 0.0360(13) 0.0337(14) 0.0058(10) 0.0138(12) -0.0052(12)
O4 0.0732(18) 0.0447(15) 0.0330(13) 0.0040(11) 0.0117(12) -0.0101(13)
O5 0.088(2) 0.0398(14) 0.0311(13) 0.0058(11) 0.0160(12) -0.0010(13)
O6 0.0780(19) 0.0350(13) 0.0353(14) -0.0074(11) 0.0102(12) -0.0060(13)
C5 0.0354(19) 0.0414(19) 0.0284(18) -0.0036(15) 0.0027(14) 0.0041(15)
C6 0.054(2) 0.044(2) 0.0319(19) 0.0045(16) 0.0084(16) -0.0017(17)
C7 0.0353(19) 0.0400(19) 0.0348(18) 0.0083(15) 0.0064(14) 0.0057(15)
C8 0.0285(17) 0.0307(16) 0.0269(16) 0.0029(13) 0.0049(13) 0.0037(13)
C9 0.0369(19) 0.0265(16) 0.0325(18) 0.0033(14) 0.0061(14) 0.0005(14)
C10 0.0390(19) 0.0326(17) 0.0268(17) 0.0056(14) 0.0086(14) 0.0023(14)
C11 0.0366(19) 0.0296(17) 0.0328(19) -0.0033(14) 0.0044(14) 0.0025(14)
C12 0.0366(19) 0.0296(17) 0.0397(19) 0.0049(15) 0.0077(15) 0.0008(14)
C13 0.0364(19) 0.0359(18) 0.0290(17) 0.0061(14) 0.0064(14) 0.0023(15)
O7 0.088(2) 0.0496(15) 0.0407(16) 0.0028(12) 0.0262(15) 0.0035(16)
O8 0.134(3) 0.0377(15) 0.0329(15) 0.0026(12) 0.0052(16) -0.0131(16)

loop_
_atom_type_symbol
_atom_type_description
_atom_type_scat_dispersion_real
_atom_type_scat_dispersion_imag
_atom_type_scat_source
C C 0.0033 0.0016 'International Tables Vol C Tables 4.2.6.8 and 6.1.1.4'
H H 0.0000 0.0000 'International Tables Vol C Tables 4.2.6.8 and 6.1.1.4'
N N 0.0061 0.0033 'International Tables Vol C Tables 4.2.6.8 and 6.1.1.4'
O O 0.0106 0.0060 'International Tables Vol C Tables 4.2.6.8 and 6.1.1.4'
F F 0.0171 0.0103 'International Tables Vol C Tables 4.2.6.8 and 6.1.1.4'

loop_
_geom_angle_atom_site_label_1
_geom_angle_atom_site_label_2
_geom_angle_atom_site_label_3
_geom_angle
_geom_angle_site_symmetry_1
_geom_angle_site_symmetry_3
_geom_angle_publ_flag
C4 N1 C1 125.6(3) . . ?
C4 N1 H1 119(2) . . ?
C1 N1 H1 115(2) . . ?
C1 N2 C2 123.0(3) . . ?
C1 N2 H2A 121.1(6) . . ?
C2 N2 H2A 115.9(6) . . ?
O1 C1 N2 123.4(3) . . ?
O1 C1 N1 120.3(3) . . ?
N2 C1 N1 116.3(3) . . ?
C3 C2 N2 118.7(3) . . ?
C3 C2 H2 120.7 . . ?
N2 C2 H2 120.7 . . ?
C2 C3 F1 121.0(3) . . ?
C2 C3 C4 122.7(3) . . ?
F1 C3 C4 116.3(3) . . ?
O2 C4 N1 121.5(3) . . ?
O2 C4 C3 124.8(3) . . ?
N1 C4 C3 113.8(3) . . ?
C5 O3 H3 115(3) . . ?
C10 O5 H5 111(3) . . ?
C11 O6 H6A 105(3) . . ?
O4 C5 O3 121.8(3) . . ?
O4 C5 C6 122.6(3) . . ?
O3 C5 C6 115.5(3) . . ?
C7 C6 C5 125.5(3) . . ?
C7 C6 H6 117.2 . . ?
C5 C6 H6 117.2 . . ?
C6 C7 C8 127.6(3) . . ?
C6 C7 H7 116.2 . . ?
C8 C7 H7 116.2 . . ?
C13 C8 C9 118.5(3) . . ?
C13 C8 C7 118.8(3) . . ?
C9 C8 C7 122.8(3) . . ?
C10 C9 C8 121.2(3) . . ?
C10 C9 H9 119.4 . . ?
C8 C9 H9 119.4 . . ?
O5 C10 C9 124.0(3) . . ?
O5 C10 C11 116.3(3) . . ?
C9 C10 C11 119.7(3) . . ?
O6 C11 C12 124.2(3) . . ?
O6 C11 C10 116.3(3) . . ?
C12 C11 C10 119.5(3) . . ?
C11 C12 C13 120.5(3) . . ?
C11 C12 H12 119.7 . . ?
C13 C12 H12 119.7 . . ?
C12 C13 C8 120.6(3) . . ?
C12 C13 H13 119.7 . . ?
C8 C13 H13 119.7 . . ?
H7A O7 H7B 106(4) . . ?
H8A O8 H8B 112(5) . . ?

loop_
_geom_bond_atom_site_label_1
_geom_bond_atom_site_label_2
_geom_bond_distance
_geom_bond_site_symmetry_2
_geom_bond_publ_flag
F1 C3 1.342(3) . ?
O1 C1 1.239(3) . ?
O2 C4 1.224(4) . ?
N1 C4 1.367(4) . ?
N1 C1 1.368(4) . ?
N1 H1 0.89(3) . ?
N2 C1 1.342(4) . ?
N2 C2 1.381(4) . ?
N2 H2A 0.97(3) . ?
C2 C3 1.324(4) . ?
C2 H2 0.9300 . ?
C3 C4 1.431(4) . ?
O3 C5 1.324(4) . ?
O3 H3 0.857(18) . ?
O4 C5 1.212(4) . ?
O5 C10 1.358(4) . ?
O5 H5 0.88(4) . ?
O6 C11 1.362(4) . ?
O6 H6A 0.843(19) . ?
C5 C6 1.456(4) . ?
C6 C7 1.298(4) . ?
C6 H6 0.9300 . ?
C7 C8 1.484(4) . ?
C7 H7 0.9300 . ?
C8 C13 1.390(4) . ?
C8 C9 1.391(4) . ?
C9 C10 1.370(4) . ?
C9 H9 0.9300 . ?
C10 C11 1.405(4) . ?
C11 C12 1.369(4) . ?
C12 C13 1.384(4) . ?
C12 H12 0.9300 . ?
C13 H13 0.9300 . ?
O7 H7A 0.837(19) . ?
O7 H7B 0.846(19) . ?
O8 H8A 0.840(19) . ?
O8 H8B 0.842(19) . ?

loop_
_geom_torsion_atom_site_label_1
_geom_torsion_atom_site_label_2
_geom_torsion_atom_site_label_3
_geom_torsion_atom_site_label_4
_geom_torsion
_geom_torsion_site_symmetry_1
_geom_torsion_site_symmetry_2
_geom_torsion_site_symmetry_3
_geom_torsion_site_symmetry_4
_geom_torsion_publ_flag
C2 N2 C1 O1 -179.0(3) . . . . ?
C2 N2 C1 N1 1.5(4) . . . . ?
C4 N1 C1 O1 179.0(3) . . . . ?
C4 N1 C1 N2 -1.5(5) . . . . ?
C1 N2 C2 C3 -0.6(4) . . . . ?
N2 C2 C3 F1 179.7(3) . . . . ?
N2 C2 C3 C4 -0.4(5) . . . . ?
C1 N1 C4 O2 -178.6(3) . . . . ?
C1 N1 C4 C3 0.6(4) . . . . ?
C2 C3 C4 O2 179.6(3) . . . . ?
F1 C3 C4 O2 -0.5(5) . . . . ?
C2 C3 C4 N1 0.4(4) . . . . ?
F1 C3 C4 N1 -179.7(3) . . . . ?
O4 C5 C6 C7 178.5(3) . . . . ?
O3 C5 C6 C7 -0.8(5) . . . . ?
C5 C6 C7 C8 179.7(3) . . . . ?
C6 C7 C8 C13 -177.4(3) . . . . ?
C6 C7 C8 C9 2.4(5) . . . . ?
C13 C8 C9 C10 -0.3(4) . . . . ?
C7 C8 C9 C10 180.0(3) . . . . ?
C8 C9 C10 O5 -178.3(3) . . . . ?
C8 C9 C10 C11 1.3(5) . . . . ?
O5 C10 C11 O6 -2.0(4) . . . . ?
C9 C10 C11 O6 178.4(3) . . . . ?
O5 C10 C11 C12 178.3(3) . . . . ?
C9 C10 C11 C12 -1.3(5) . . . . ?
O6 C11 C12 C13 -179.3(3) . . . . ?
C10 C11 C12 C13 0.3(5) . . . . ?
C11 C12 C13 C8 0.6(5) . . . . ?
C9 C8 C13 C12 -0.7(4) . . . . ?
C7 C8 C13 C12 179.1(3) . . . . ?
